data_4023615
loop_
_publ_author_name
'Nicolas Proust'
'Judith C. Gallucci'
'Leo A. Paquette'

_publ_section_title
;
 Neighboring Group Participation by Sulfonamido Nitrogen
;
_journal_name_full 'Journal of Organic Chemistry'
_journal_page_first 6279
_journal_page_last 6282
_journal_paper_doi 10.1021/jo800952m
_journal_volume 73
_journal_year 2008
_chemical_absolute_configuration ad
_chemical_compound_source 'synthesis as described'
_chemical_formula_moiety 'C24 H22 N2 O4 S2'
_chemical_formula_sum 'C24 H22 N2 O4 S2'
_chemical_formula_weight 466.56
_chemical_name_common 'Paquette 1630'
_chemical_name_systematic
;
 ?
;
_space_group_IT_number 19
_symmetry_cell_setting orthorhombic
_symmetry_Int_Tables_number 19
_symmetry_space_group_name_Hall 'P 2ac 2ab'
_symmetry_space_group_name_H-M 'P 21 21 21'
_atom_sites_solution_hydrogens geom
_atom_sites_solution_primary direct
_atom_sites_solution_secondary difmap
_audit_conform_dict_location ftp://ftp.iucr.org/pub/cif_core.dic
_audit_conform_dict_name cif_core.dic
_audit_conform_dict_version 2.3
_audit_creation_date 2008-04-04T17:05:37-00:00
_audit_creation_method 'WinGX routine CIF_UPDATE'
_cell_angle_alpha 90
_cell_angle_beta 90
_cell_angle_gamma 90
_cell_formula_units_Z 4
_cell_length_a 8.9457(1)
_cell_length_b 15.7926(1)
_cell_length_c 16.1220(1)
_cell_measurement_reflns_used 2978
_cell_measurement_temperature 150(2)
_cell_measurement_theta_max 27.485
_cell_measurement_theta_min 2.037
_cell_measurement_wavelength 0.71073
_cell_volume 2277.65(3)
_computing_cell_refinement 'HKL Scalepack (Otwinowski & Minor 1997)'
_computing_data_collection 'Collect (Nonius BV, 1997-2000)'
_computing_data_reduction 'HKL Denzo and Scalepack (Otwinowski & Minor 1997)'
_computing_molecular_graphics 'Ortep-3 for Windows (Farrugia, 1997)'
_computing_publication_material 'WinGX publication routines (Farrugia, 1999)'
_computing_structure_refinement 'SHELXL-97 (Sheldrick, 1997)'
_computing_structure_solution 'SHELXS-86 (Sheldrick, 1986)'
_diffrn_ambient_temperature 150(2)
_diffrn_detector 'CCD plate'
_diffrn_detector_area_resol_mean 9
_diffrn_measured_fraction_theta_full 0.999
_diffrn_measured_fraction_theta_max 0.999
_diffrn_measurement_device '95mm CCD camera on \k-goniostat'
_diffrn_measurement_device_type 'Nonius KappaCCD'
_diffrn_measurement_method 'phi and omega scans'
_diffrn_orient_matrix_type 'by Nonius Collect from scalepack cell'
_diffrn_orient_matrix_UB_11 -0.109667
_diffrn_orient_matrix_UB_12 0.113429E-1
_diffrn_orient_matrix_UB_13 0.45805E-2
_diffrn_orient_matrix_UB_21 0.37663E-2
_diffrn_orient_matrix_UB_22 0.337523E-1
_diffrn_orient_matrix_UB_23 -0.524389E-1
_diffrn_orient_matrix_UB_31 -0.213295E-1
_diffrn_orient_matrix_UB_32 -0.523607E-1
_diffrn_orient_matrix_UB_33 -0.328105E-1
_diffrn_radiation_monochromator graphite
_diffrn_radiation_probe x-ray
_diffrn_radiation_type MoK\a
_diffrn_radiation_wavelength 0.71073
_diffrn_reflns_av_R_equivalents 0.047
_diffrn_reflns_limit_h_max 11
_diffrn_reflns_limit_h_min -11
_diffrn_reflns_limit_k_max 20
_diffrn_reflns_limit_k_min -20
_diffrn_reflns_limit_l_max 20
_diffrn_reflns_limit_l_min -20
_diffrn_reflns_number 56412
_diffrn_reflns_theta_full 27.49
_diffrn_reflns_theta_max 27.49
_diffrn_reflns_theta_min 2.58
_diffrn_source 'Enraf Nonius FR590'
_exptl_absorpt_coefficient_mu 0.267
_exptl_absorpt_correction_T_max 0.951
_exptl_absorpt_correction_T_min 0.820
_exptl_absorpt_correction_type multi-scan
_exptl_absorpt_process_details 'HKL Scalepack (Otwinowski & Minor, 1997)'
_exptl_crystal_colour colorless
_exptl_crystal_density_diffrn 1.361
_exptl_crystal_density_method 'not measured'
_exptl_crystal_description 'rectangular block'
_exptl_crystal_F_000 976
_exptl_crystal_size_max 0.38
_exptl_crystal_size_mid 0.31
_exptl_crystal_size_min 0.19
_refine_diff_density_max 0.174
_refine_diff_density_min -0.203
_refine_diff_density_rms 0.039
_refine_ls_abs_structure_details 'Flack H D (1983), Acta Cryst. A39, 876-881'
_refine_ls_abs_structure_Flack -0.02(5)
_refine_ls_extinction_coef 0.0085(8)
_refine_ls_extinction_expression Fc^*^=kFc[1+0.001xFc^2^\l^3^/sin(2\q)]^-1/4^
_refine_ls_extinction_method SHELXL
_refine_ls_goodness_of_fit_ref 1.047
_refine_ls_hydrogen_treatment mixed
_refine_ls_matrix_type full
_refine_ls_number_parameters 304
_refine_ls_number_reflns 5223
_refine_ls_number_restraints 0
_refine_ls_restrained_S_all 1.047
_refine_ls_R_factor_all 0.0429
_refine_ls_R_factor_gt 0.0309
_refine_ls_shift/su_max 0.084
_refine_ls_shift/su_mean 0.002
_refine_ls_structure_factor_coef Fsqd
_refine_ls_weighting_details 'w=1/[\s^2^(Fo^2^)+(0.0440P)^2^+0.0923P] where P=(Fo^2^+2Fc^2^)/3'
_refine_ls_weighting_scheme calc
_refine_ls_wR_factor_gt 0.072
_refine_ls_wR_factor_ref 0.0764
_reflns_number_gt 4453
_reflns_number_total 5223
_reflns_threshold_expression >2sigma(I)
_cod_data_source_file jo800952m-file004.cif
_cod_data_source_block Paquette1630
_cod_database_code 4023615

loop_
_symmetry_equiv_pos_as_xyz
'x, y, z'
'-x+1/2, -y, z+1/2'
'x+1/2, -y+1/2, -z'
'-x, y+1/2, -z+1/2'

loop_
_atom_site_label
_atom_site_type_symbol
_atom_site_fract_x
_atom_site_fract_y
_atom_site_fract_z
_atom_site_U_iso_or_equiv
_atom_site_adp_type
_atom_site_occupancy
_atom_site_symmetry_multiplicity
_atom_site_calc_flag
_atom_site_refinement_flags
_atom_site_disorder_assembly
_atom_site_disorder_group
C1 C 0.30444(16) -0.02592(10) 0.97243(10) 0.0228(3) Uani 1 1 d . . .
C2 C 0.16124(18) -0.05372(11) 0.98942(10) 0.0271(4) Uani 1 1 d . . .
H2 H 0.0766 -0.019 0.9791 0.033 Uiso 1 1 calc R . .
C3 C 0.14598(19) -0.13495(11) 1.02242(11) 0.0315(4) Uani 1 1 d . . .
H3 H 0.0493 -0.1553 1.0364 0.038 Uiso 1 1 calc R . .
C4 C 0.2693(2) -0.18649(11) 1.03524(11) 0.0351(4) Uani 1 1 d . . .
H4 H 0.2557 -0.242 1.0567 0.042 Uiso 1 1 calc R . .
C5 C 0.41326(19) -0.15791(11) 1.01707(12) 0.0313(4) Uani 1 1 d . . .
H5 H 0.4981 -0.193 1.0255 0.038 Uiso 1 1 calc R . .
C6 C 0.42768(17) -0.07669(11) 0.98639(11) 0.0264(4) Uani 1 1 d . . .
C7 C 0.51371(17) 0.04722(11) 0.91837(11) 0.0283(4) Uani 1 1 d . . .
H7 H 0.5689 0.0971 0.9413 0.034 Uiso 1 1 calc R . .
C8 C 0.5407(2) 0.03862(14) 0.82681(12) 0.0394(5) Uani 1 1 d . . .
H8 H 0.640(2) 0.0324(14) 0.8079(12) 0.048(6) Uiso 1 1 d . . .
C9 C 0.4344(2) 0.04156(14) 0.77175(12) 0.0429(5) Uani 1 1 d . . .
C10 C 0.3254(3) 0.0459(2) 0.71854(14) 0.0597(7) Uani 1 1 d . . .
H10A H 0.278(2) -0.0077(15) 0.7016(13) 0.051(7) Uiso 1 1 d . . .
H10B H 0.315(3) 0.1039(18) 0.7014(16) 0.070(8) Uiso 1 1 d . . .
C11 C 0.23069(19) 0.17333(10) 1.04099(10) 0.0282(4) Uani 1 1 d . . .
C12 C 0.1094(2) 0.14179(12) 1.08544(12) 0.0338(4) Uani 1 1 d . . .
H12 H 0.0428 0.1024 1.0606 0.041 Uiso 1 1 calc R . .
C13 C 0.0873(2) 0.16861(13) 1.16617(12) 0.0377(5) Uani 1 1 d . . .
H13 H 0.0058 0.1463 1.197 0.045 Uiso 1 1 calc R . .
C14 C 0.1819(2) 0.22769(13) 1.20330(12) 0.0402(5) Uani 1 1 d . . .
C15 C 0.3003(2) 0.25903(14) 1.15719(13) 0.0464(5) Uani 1 1 d . . .
H15 H 0.3647 0.3 1.1814 0.056 Uiso 1 1 calc R . .
C16 C 0.3275(2) 0.23200(12) 1.07619(13) 0.0379(5) Uani 1 1 d . . .
H16 H 0.4104 0.2532 1.0458 0.046 Uiso 1 1 calc R . .
C17 C 0.1497(3) 0.25774(16) 1.29025(14) 0.0593(6) Uani 1 1 d . . .
H17A H 0.2359 0.2894 1.3114 0.089 Uiso 1 1 calc R . .
H17B H 0.1309 0.2088 1.3261 0.089 Uiso 1 1 calc R . .
H17C H 0.0615 0.2945 1.2898 0.089 Uiso 1 1 calc R . .
C18 C 0.66490(17) 0.02322(12) 1.11111(10) 0.0277(4) Uani 1 1 d . . .
C19 C 0.59638(18) -0.02054(12) 1.17595(12) 0.0338(4) Uani 1 1 d . . .
H19 H 0.5777 -0.0796 1.1714 0.041 Uiso 1 1 calc R . .
C20 C 0.5561(2) 0.02289(13) 1.24660(12) 0.0377(4) Uani 1 1 d . . .
H20 H 0.5097 -0.0068 1.2909 0.045 Uiso 1 1 calc R . .
C21 C 0.5822(2) 0.10926(13) 1.25427(11) 0.0353(4) Uani 1 1 d . . .
C22 C 0.6519(2) 0.15121(12) 1.18893(11) 0.0367(5) Uani 1 1 d . . .
H22 H 0.6712 0.2102 1.1936 0.044 Uiso 1 1 calc R . .
C23 C 0.69363(19) 0.10920(12) 1.11770(11) 0.0330(4) Uani 1 1 d . . .
H23 H 0.7414 0.1387 1.0737 0.04 Uiso 1 1 calc R . .
C24 C 0.5355(3) 0.15655(15) 1.33112(13) 0.0532(6) Uani 1 1 d . . .
H24A H 0.5571 0.217 1.3241 0.08 Uiso 1 1 calc R . .
H24B H 0.5909 0.1347 1.379 0.08 Uiso 1 1 calc R . .
H24C H 0.4281 0.1487 1.3403 0.08 Uiso 1 1 calc R . .
N1 N 0.35235(14) 0.05247(9) 0.93879(9) 0.0259(3) Uani 1 1 d . . .
N2 N 0.56048(14) -0.03244(9) 0.96113(9) 0.0272(3) Uani 1 1 d . . .
O1 O 0.11380(13) 0.12268(8) 0.90356(8) 0.0344(3) Uani 1 1 d . . .
O2 O 0.35569(14) 0.20051(8) 0.89819(8) 0.0364(3) Uani 1 1 d . . .
O3 O 0.81581(12) 0.02087(9) 0.97412(8) 0.0376(3) Uani 1 1 d . . .
O4 O 0.74549(14) -0.11613(8) 1.03887(8) 0.0392(3) Uani 1 1 d . . .
S1 S 0.25791(4) 0.14140(3) 0.93761(3) 0.02691(11) Uani 1 1 d . . .
S2 S 0.71224(4) -0.02991(3) 1.01962(3) 0.03035(12) Uani 1 1 d . . .

loop_
_atom_site_aniso_label
_atom_site_aniso_U_11
_atom_site_aniso_U_22
_atom_site_aniso_U_33
_atom_site_aniso_U_23
_atom_site_aniso_U_13
_atom_site_aniso_U_12
C1 0.0262(8) 0.0194(8) 0.0228(8) -0.0010(7) -0.0033(6) 0.0014(6)
C2 0.0238(8) 0.0259(10) 0.0317(9) 0.0001(8) -0.0040(7) 0.0015(7)
C3 0.0308(9) 0.0290(10) 0.0347(9) -0.0010(9) -0.0048(8) -0.0068(8)
C4 0.0425(10) 0.0230(9) 0.0398(10) 0.0046(8) -0.0090(8) -0.0035(8)
C5 0.0327(9) 0.0212(10) 0.0398(10) -0.0005(8) -0.0099(8) 0.0031(7)
C6 0.0265(8) 0.0242(9) 0.0286(9) -0.0038(7) -0.0040(7) 0.0028(7)
C7 0.0208(8) 0.0289(10) 0.0353(10) 0.0036(8) -0.0004(7) 0.0026(7)
C8 0.0322(10) 0.0489(13) 0.0371(10) 0.0082(10) 0.0080(8) 0.0057(9)
C9 0.0514(12) 0.0473(13) 0.0301(10) 0.0054(9) 0.0104(9) 0.0106(10)
C10 0.0679(16) 0.079(2) 0.0320(12) -0.0032(13) -0.0027(11) 0.0227(15)
C11 0.0276(8) 0.0217(8) 0.0352(9) 0.0020(7) -0.0043(7) 0.0043(7)
C12 0.0325(9) 0.0274(10) 0.0415(11) -0.0037(9) 0.0017(8) -0.0013(8)
C13 0.0396(11) 0.0358(11) 0.0376(11) 0.0002(9) 0.0040(8) -0.0016(8)
C14 0.0492(12) 0.0350(12) 0.0365(10) -0.0052(9) -0.0067(9) 0.0090(9)
C15 0.0455(12) 0.0472(14) 0.0465(12) -0.0117(10) -0.0087(10) -0.0095(10)
C16 0.0318(10) 0.0372(11) 0.0448(11) -0.0011(9) -0.0031(8) -0.0059(8)
C17 0.0731(16) 0.0613(17) 0.0436(12) -0.0123(12) -0.0008(12) 0.0040(13)
C18 0.0205(8) 0.0312(10) 0.0314(9) 0.0038(8) -0.0044(7) -0.0010(7)
C19 0.0326(9) 0.0284(10) 0.0404(10) 0.0056(9) -0.0033(8) -0.0070(8)
C20 0.0419(10) 0.0409(12) 0.0304(10) 0.0088(9) -0.0003(8) -0.0110(9)
C21 0.0378(10) 0.0389(11) 0.0293(9) 0.0002(9) -0.0043(8) -0.0079(8)
C22 0.0477(11) 0.0301(11) 0.0324(10) -0.0001(8) -0.0009(8) -0.0105(9)
C23 0.0344(9) 0.0324(10) 0.0321(9) 0.0042(8) 0.0011(8) -0.0075(8)
C24 0.0753(15) 0.0550(15) 0.0294(10) -0.0017(10) 0.0042(11) -0.0102(12)
N1 0.0232(6) 0.0238(8) 0.0308(7) 0.0050(6) 0.0010(6) 0.0019(6)
N2 0.0238(6) 0.0253(8) 0.0325(8) 0.0005(6) -0.0030(6) 0.0047(6)
O1 0.0286(6) 0.0364(8) 0.0383(7) 0.0014(6) -0.0078(5) 0.0060(6)
O2 0.0391(7) 0.0273(7) 0.0428(7) 0.0108(6) 0.0025(6) 0.0011(6)
O3 0.0218(5) 0.0496(9) 0.0413(7) 0.0015(7) 0.0038(5) 0.0016(6)
O4 0.0317(6) 0.0338(7) 0.0520(8) -0.0015(6) -0.0092(6) 0.0118(6)
S1 0.0267(2) 0.0227(2) 0.0313(2) 0.00497(17) -0.00216(18) 0.00403(17)
S2 0.0211(2) 0.0329(2) 0.0371(2) -0.0002(2) -0.00212(17) 0.00587(17)

loop_
_atom_type_symbol
_atom_type_description
_atom_type_scat_dispersion_real
_atom_type_scat_dispersion_imag
_atom_type_scat_source
C C 0.0033 0.0016 'International Tables Vol C Tables 4.2.6.8 and 6.1.1.4'
H H 0 0 'International Tables Vol C Tables 4.2.6.8 and 6.1.1.4'
N N 0.0061 0.0033 'International Tables Vol C Tables 4.2.6.8 and 6.1.1.4'
O O 0.0106 0.006 'International Tables Vol C Tables 4.2.6.8 and 6.1.1.4'
S S 0.1246 0.1234 'International Tables Vol C Tables 4.2.6.8 and 6.1.1.4'

loop_
_geom_angle_atom_site_label_1
_geom_angle_atom_site_label_2
_geom_angle_atom_site_label_3
_geom_angle
_geom_angle_site_symmetry_1
_geom_angle_site_symmetry_3
_geom_angle_publ_flag
C2 C1 C6 121.54(15) . . ?
C2 C1 N1 129.32(14) . . ?
C6 C1 N1 109.13(13) . . ?
C1 C2 C3 117.28(15) . . ?
C1 C2 H2 121.4 . . ?
C3 C2 H2 121.4 . . ?
C4 C3 C2 121.24(16) . . ?
C4 C3 H3 119.4 . . ?
C2 C3 H3 119.4 . . ?
C3 C4 C5 120.87(16) . . ?
C3 C4 H4 119.6 . . ?
C5 C4 H4 119.6 . . ?
C6 C5 C4 117.51(16) . . ?
C6 C5 H5 121.2 . . ?
C4 C5 H5 121.2 . . ?
C5 C6 C1 121.52(15) . . ?
C5 C6 N2 129.08(15) . . ?
C1 C6 N2 109.34(14) . . ?
N1 C7 N2 102.55(13) . . ?
N1 C7 C8 112.31(14) . . ?
N2 C7 C8 109.41(15) . . ?
N1 C7 H7 110.8 . . ?
N2 C7 H7 110.8 . . ?
C8 C7 H7 110.8 . . ?
C9 C8 C7 123.36(16) . . ?
C9 C8 H8 118.0(12) . . ?
C7 C8 H8 118.6(12) . . ?
C10 C9 C8 178.0(2) . . ?
C9 C10 H10A 117.4(13) . . ?
C9 C10 H10B 108.0(15) . . ?
H10A C10 H10B 134(2) . . ?
C16 C11 C12 120.92(16) . . ?
C16 C11 S1 119.48(13) . . ?
C12 C11 S1 119.56(13) . . ?
C13 C12 C11 119.12(17) . . ?
C13 C12 H12 120.4 . . ?
C11 C12 H12 120.4 . . ?
C12 C13 C14 121.43(18) . . ?
C12 C13 H13 119.3 . . ?
C14 C13 H13 119.3 . . ?
C15 C14 C13 118.22(18) . . ?
C15 C14 C17 122.2(2) . . ?
C13 C14 C17 119.6(2) . . ?
C14 C15 C16 121.76(19) . . ?
C14 C15 H15 119.1 . . ?
C16 C15 H15 119.1 . . ?
C11 C16 C15 118.53(18) . . ?
C11 C16 H16 120.7 . . ?
C15 C16 H16 120.7 . . ?
C14 C17 H17A 109.5 . . ?
C14 C17 H17B 109.5 . . ?
H17A C17 H17B 109.5 . . ?
C14 C17 H17C 109.5 . . ?
H17A C17 H17C 109.5 . . ?
H17B C17 H17C 109.5 . . ?
C23 C18 C19 120.62(17) . . ?
C23 C18 S2 119.32(13) . . ?
C19 C18 S2 120.05(14) . . ?
C20 C19 C18 119.20(18) . . ?
C20 C19 H19 120.4 . . ?
C18 C19 H19 120.4 . . ?
C19 C20 C21 121.24(18) . . ?
C19 C20 H20 119.4 . . ?
C21 C20 H20 119.4 . . ?
C20 C21 C22 118.37(18) . . ?
C20 C21 C24 120.90(17) . . ?
C22 C21 C24 120.74(19) . . ?
C23 C22 C21 121.53(18) . . ?
C23 C22 H22 119.2 . . ?
C21 C22 H22 119.2 . . ?
C22 C23 C18 119.04(17) . . ?
C22 C23 H23 120.5 . . ?
C18 C23 H23 120.5 . . ?
C21 C24 H24A 109.5 . . ?
C21 C24 H24B 109.5 . . ?
H24A C24 H24B 109.5 . . ?
C21 C24 H24C 109.5 . . ?
H24A C24 H24C 109.5 . . ?
H24B C24 H24C 109.5 . . ?
C1 N1 C7 109.29(13) . . ?
C1 N1 S1 126.64(11) . . ?
C7 N1 S1 123.16(11) . . ?
C6 N2 C7 107.98(12) . . ?
C6 N2 S2 121.92(11) . . ?
C7 N2 S2 118.21(11) . . ?
O2 S1 O1 121.04(8) . . ?
O2 S1 N1 104.45(7) . . ?
O1 S1 N1 106.95(8) . . ?
O2 S1 C11 108.61(8) . . ?
O1 S1 C11 107.33(8) . . ?
N1 S1 C11 107.82(7) . . ?
O4 S2 O3 120.79(8) . . ?
O4 S2 N2 105.78(8) . . ?
O3 S2 N2 104.67(7) . . ?
O4 S2 C18 108.94(8) . . ?
O3 S2 C18 108.72(8) . . ?
N2 S2 C18 107.08(7) . . ?

loop_
_geom_bond_atom_site_label_1
_geom_bond_atom_site_label_2
_geom_bond_distance
_geom_bond_site_symmetry_2
_geom_bond_publ_flag
C1 C2 1.382(2) . ?
C1 C6 1.382(2) . ?
C1 N1 1.418(2) . ?
C2 C3 1.395(2) . ?
C2 H2 0.95 . ?
C3 C4 1.387(2) . ?
C3 H3 0.95 . ?
C4 C5 1.395(3) . ?
C4 H4 0.95 . ?
C5 C6 1.381(3) . ?
C5 H5 0.95 . ?
C6 N2 1.437(2) . ?
C7 N1 1.483(2) . ?
C7 N2 1.494(2) . ?
C7 C8 1.502(3) . ?
C7 H7 1 . ?
C8 C9 1.302(3) . ?
C8 H8 0.94(2) . ?
C9 C10 1.301(3) . ?
C10 H10A 0.99(2) . ?
C10 H10B 0.96(3) . ?
C11 C16 1.390(2) . ?
C11 C12 1.392(2) . ?
C11 S1 1.7582(17) . ?
C12 C13 1.383(3) . ?
C12 H12 0.95 . ?
C13 C14 1.395(3) . ?
C13 H13 0.95 . ?
C14 C15 1.385(3) . ?
C14 C17 1.508(3) . ?
C15 C16 1.395(3) . ?
C15 H15 0.95 . ?
C16 H16 0.95 . ?
C17 H17A 0.98 . ?
C17 H17B 0.98 . ?
C17 H17C 0.98 . ?
C18 C23 1.386(3) . ?
C18 C19 1.395(2) . ?
C18 S2 1.7489(18) . ?
C19 C20 1.377(3) . ?
C19 H19 0.95 . ?
C20 C21 1.389(3) . ?
C20 H20 0.95 . ?
C21 C22 1.392(3) . ?
C21 C24 1.506(3) . ?
C22 C23 1.378(3) . ?
C22 H22 0.95 . ?
C23 H23 0.95 . ?
C24 H24A 0.98 . ?
C24 H24B 0.98 . ?
C24 H24C 0.98 . ?
N1 S1 1.6391(14) . ?
N2 S2 1.6534(13) . ?
O1 S1 1.4320(12) . ?
O2 S1 1.4284(13) . ?
O3 S2 1.4282(13) . ?
O4 S2 1.4280(13) . ?

loop_
_geom_torsion_atom_site_label_1
_geom_torsion_atom_site_label_2
_geom_torsion_atom_site_label_3
_geom_torsion_atom_site_label_4
_geom_torsion
_geom_torsion_site_symmetry_1
_geom_torsion_site_symmetry_2
_geom_torsion_site_symmetry_3
_geom_torsion_site_symmetry_4
_geom_torsion_publ_flag
C6 C1 C2 C3 0.9(2) . . . . ?
N1 C1 C2 C3 179.67(16) . . . . ?
C1 C2 C3 C4 -1.9(3) . . . . ?
C2 C3 C4 C5 1.3(3) . . . . ?
C3 C4 C5 C6 0.3(3) . . . . ?
C4 C5 C6 C1 -1.3(3) . . . . ?
C4 C5 C6 N2 -178.53(17) . . . . ?
C2 C1 C6 C5 0.8(3) . . . . ?
N1 C1 C6 C5 -178.26(15) . . . . ?
C2 C1 C6 N2 178.45(15) . . . . ?
N1 C1 C6 N2 -0.57(19) . . . . ?
N1 C7 C8 C9 4.6(3) . . . . ?
N2 C7 C8 C9 117.7(2) . . . . ?
C16 C11 C12 C13 -1.0(3) . . . . ?
S1 C11 C12 C13 -178.70(14) . . . . ?
C11 C12 C13 C14 1.3(3) . . . . ?
C12 C13 C14 C15 -0.2(3) . . . . ?
C12 C13 C14 C17 177.51(19) . . . . ?
C13 C14 C15 C16 -1.1(3) . . . . ?
C17 C14 C15 C16 -178.8(2) . . . . ?
C12 C11 C16 C15 -0.3(3) . . . . ?
S1 C11 C16 C15 177.43(16) . . . . ?
C14 C15 C16 C11 1.3(3) . . . . ?
C23 C18 C19 C20 0.6(2) . . . . ?
S2 C18 C19 C20 -178.20(13) . . . . ?
C18 C19 C20 C21 0.2(3) . . . . ?
C19 C20 C21 C22 -0.7(3) . . . . ?
C19 C20 C21 C24 178.94(18) . . . . ?
C20 C21 C22 C23 0.5(3) . . . . ?
C24 C21 C22 C23 -179.12(18) . . . . ?
C21 C22 C23 C18 0.2(3) . . . . ?
C19 C18 C23 C22 -0.8(2) . . . . ?
S2 C18 C23 C22 178.03(14) . . . . ?
C2 C1 N1 C7 -170.17(17) . . . . ?
C6 C1 N1 C7 8.76(18) . . . . ?
C2 C1 N1 S1 20.5(3) . . . . ?
C6 C1 N1 S1 -160.54(12) . . . . ?
N2 C7 N1 C1 -12.74(17) . . . . ?
C8 C7 N1 C1 104.60(17) . . . . ?
N2 C7 N1 S1 157.01(11) . . . . ?
C8 C7 N1 S1 -85.65(18) . . . . ?
C5 C6 N2 C7 169.76(17) . . . . ?
C1 C6 N2 C7 -7.71(19) . . . . ?
C5 C6 N2 S2 -48.3(2) . . . . ?
C1 C6 N2 S2 134.26(13) . . . . ?
N1 C7 N2 C6 12.22(17) . . . . ?
C8 C7 N2 C6 -107.17(15) . . . . ?
N1 C7 N2 S2 -131.38(11) . . . . ?
C8 C7 N2 S2 109.23(15) . . . . ?
C1 N1 S1 O2 179.25(13) . . . . ?
C7 N1 S1 O2 11.33(15) . . . . ?
C1 N1 S1 O1 -51.31(16) . . . . ?
C7 N1 S1 O1 140.77(13) . . . . ?
C1 N1 S1 C11 63.84(15) . . . . ?
C7 N1 S1 C11 -104.07(14) . . . . ?
C16 C11 S1 O2 -16.07(16) . . . . ?
C12 C11 S1 O2 161.65(13) . . . . ?
C16 C11 S1 O1 -148.53(14) . . . . ?
C12 C11 S1 O1 29.19(16) . . . . ?
C16 C11 S1 N1 96.56(15) . . . . ?
C12 C11 S1 N1 -85.72(15) . . . . ?
C6 N2 S2 O4 52.53(14) . . . . ?
C7 N2 S2 O4 -169.16(12) . . . . ?
C6 N2 S2 O3 -178.87(13) . . . . ?
C7 N2 S2 O3 -40.55(14) . . . . ?
C6 N2 S2 C18 -63.56(15) . . . . ?
C7 N2 S2 C18 74.76(13) . . . . ?
C23 C18 S2 O4 150.81(13) . . . . ?
C19 C18 S2 O4 -30.39(16) . . . . ?
C23 C18 S2 O3 17.36(15) . . . . ?
C19 C18 S2 O3 -163.84(13) . . . . ?
C23 C18 S2 N2 -95.22(14) . . . . ?
C19 C18 S2 N2 83.58(14) . . . . ?

loop_
_cod_related_entry_id
_cod_related_entry_database
_cod_related_entry_code
1 ChemSpider 30658723
